data_4310475
loop_
_publ_author_name
'Christopher A. Dodds'
'Alan R. Kennedy'
'John Reglinski'
'Mark D. Spicer'

_publ_section_title
;
 Pushing the Frontiers of Hard and Soft Scorpionate Chemistry
;
_journal_name_full 'Inorganic Chemistry'
_journal_page_first 394
_journal_page_last 395
_journal_paper_doi 10.1021/ic035167i
_journal_volume 43
_journal_year 2004
_chemical_formula_moiety 'C21 H24 B2 Bi Cl N14 '
_chemical_formula_sum 'C21 H24 B2 Bi Cl N14'
_chemical_formula_weight 738.57
_space_group_IT_number 61
_symmetry_cell_setting orthorhombic
_symmetry_Int_Tables_number 61
_symmetry_space_group_name_Hall '-P 2ac 2ab'
_symmetry_space_group_name_H-M 'P b c a'
_audit_creation_date 'Sun Feb  6 10:14:32 2000'
_audit_creation_method 'from TEXRAY.INF file'
_cell_angle_alpha 90
_cell_angle_beta 90
_cell_angle_gamma 90
_cell_formula_units_Z 8
_cell_length_a 15.716(7)
_cell_length_b 37.40(1)
_cell_length_c 9.236(2)
_cell_measurement_temperature 295.2
_cell_measurement_theta_max 14.9
_cell_measurement_theta_min 12.6
_cell_volume 5429(3)
_computing_cell_refinement 'MSC/AFC Diffractometer Control'
_computing_data_collection 'MSC/AFC Diffractometer Control'
_computing_data_reduction teXsan
_computing_publication_material teXsan
_computing_structure_refinement teXsan
_computing_structure_solution 'DIRDIF92 (PATTY)'
_diffrn_ambient_temperature 291(2)
_diffrn_measurement_device AFC7S
_diffrn_measurement_method 'omega scans with profile analysis'
_diffrn_orient_matrix_UB_11 -0.01109
_diffrn_orient_matrix_UB_12 0.00184
_diffrn_orient_matrix_UB_13 0.10639
_diffrn_orient_matrix_UB_21 0.06087
_diffrn_orient_matrix_UB_22 -0.00601
_diffrn_orient_matrix_UB_23 0.02016
_diffrn_orient_matrix_UB_31 0.01477
_diffrn_orient_matrix_UB_32 0.02601
_diffrn_orient_matrix_UB_33 -0.00282
_diffrn_radiation_monochromator graphite
_diffrn_radiation_source 'X-ray tube'
_diffrn_radiation_type MoKalpha
_diffrn_radiation_wavelength 0.7107
_diffrn_reflns_av_R_equivalents 0.101
_diffrn_reflns_limit_h_max 18
_diffrn_reflns_limit_h_min 0
_diffrn_reflns_limit_k_max 44
_diffrn_reflns_limit_k_min 0
_diffrn_reflns_limit_l_max 10
_diffrn_reflns_limit_l_min -1
_diffrn_reflns_number 6043
_diffrn_reflns_theta_max 25.00
_diffrn_standards_decay_% -3.34
_diffrn_standards_interval_count 0
_diffrn_standards_number 0
_exptl_absorpt_coefficient_mu 6.623
_exptl_absorpt_correction_T_max 1.000
_exptl_absorpt_correction_T_min 0.798
_exptl_absorpt_correction_type refdelf
_exptl_absorpt_process_details Walker&Stuart_DIFABS
_exptl_crystal_colour colourless
_exptl_crystal_density_diffrn 1.807
_exptl_crystal_density_meas 0.000
_exptl_crystal_description prism
_exptl_crystal_F_000 2864.00
_exptl_crystal_size_max 0.200
_exptl_crystal_size_mid 0.150
_exptl_crystal_size_min 0.100
_refine_diff_density_max 1.14
_refine_diff_density_min -2.16
_refine_ls_extinction_coef 0.00000
_refine_ls_extinction_method none
_refine_ls_goodness_of_fit_obs 1.188
_refine_ls_hydrogen_treatment noref
_refine_ls_matrix_type full
_refine_ls_number_parameters 247
_refine_ls_number_reflns 2176
_refine_ls_number_restraints 0
_refine_ls_R_factor_obs 0.0489
_refine_ls_shift/esd_max 0.0000
_refine_ls_structure_factor_coef F
_refine_ls_weighting_scheme sigma
_refine_ls_wR_factor_obs 0.0495
_reflns_number_observed 2176
_reflns_number_total 5366
_reflns_observed_criterion 2.00
_cod_data_source_file ic035167isi20031008_095810.cif
_cod_data_source_block reglinski
_cod_depositor_comments
;
The following automatic conversions were performed:

'_atom_site_thermal_displace_type' tag value 'Uij' was replaced with
'Uani' value 39 times.

Automatic conversion script
Id: cif_fix_values 1646 2011-03-28 12:23:43Z adriana 
;
_cod_original_cell_volume 5428(2)
_cod_original_formula_sum 'C21 H24 B2 Bi Cl N14 '
_cod_database_code 4310475

loop_
_symmetry_equiv_pos_as_xyz
'   +x,   +y,   +z'
'1/2+x,1/2-y,   -z'
'   -x,1/2+y,1/2-z'
'1/2-x,   -y,1/2+z'
'   -x,   -y,   -z'
'1/2-x,1/2+y,   +z'
'   +x,1/2-y,1/2+z'
'1/2+x,   +y,1/2-z'

loop_
_atom_site_aniso_label
_atom_site_aniso_U_11
_atom_site_aniso_U_22
_atom_site_aniso_U_33
_atom_site_aniso_U_12
_atom_site_aniso_U_13
_atom_site_aniso_U_23
Bi(1) 0.0277(3) 0.0276(3) 0.0274(3) 0.0002(4) -0.0004(4) 0.0038(4)
Cl(1) 0.042(3) 0.043(3) 0.040(3) -0.002(2) 0.013(2) -0.001(2)
N(1) 0.042(9) 0.032(8) 0.036(9) 0.026(7) -0.001(7) 0.013(7)
N(2) 0.033(8) 0.024(7) 0.034(10) 0.005(6) 0.004(7) 0.013(7)
N(3) 0.029(9) 0.052(10) 0.038(9) -0.004(7) -0.007(7) 0.001(8)
N(4) 0.022(8) 0.033(8) 0.029(8) 0.006(7) 0.014(6) 0.000(7)
N(5) 0.051(9) 0.030(7) 0.030(10) -0.009(7) -0.009(8) 0.006(7)
N(6) 0.035(8) 0.037(8) 0.028(8) -0.002(7) -0.008(6) 0.011(8)
N(7) 0.049(9) 0.031(7) 0.018(8) 0.007(6) -0.004(7) 0.006(7)
N(8) 0.027(7) 0.032(8) 0.038(10) -0.001(6) -0.004(8) 0.009(8)
N(9) 0.022(8) 0.049(9) 0.04(1) -0.007(7) 0.002(7) 0.008(8)
N(10) 0.027(8) 0.025(7) 0.042(9) -0.011(7) 0.012(7) 0.006(7)
N(11) 0.038(9) 0.027(8) 0.033(8) 0.009(7) 0.012(7) -0.004(7)
N(12) 0.025(7) 0.013(6) 0.036(8) -0.004(5) -0.007(7) -0.003(7)
N(13) 0.038(10) 0.032(8) 0.045(9) -0.003(7) 0.007(9) 0.000(8)
N(14) 0.06(1) 0.044(10) 0.06(1) -0.008(8) 0.00(1) -0.012(10)
B(1) 0.03(1) 0.04(1) 0.03(1) 0.01(1) -0.01(1) 0.005(9)
B(2) 0.04(1) 0.04(1) 0.04(1) 0.00(1) 0.01(1) 0.02(1)

loop_
_atom_site_label
_atom_site_fract_x
_atom_site_fract_y
_atom_site_fract_z
_atom_site_U_iso_or_equiv
_atom_site_thermal_displace_type
_atom_site_calc_flag
_atom_site_calc_attached_atom
Bi(1) 0.06864(4) 0.13009(2) 0.12931(7) 0 Uani ? ?
Cl(1) -0.0423(3) 0.1619(1) 0.3346(5) 0 Uani ? ?
N(1) 0.0076(9) 0.1842(4) -0.007(2) 0 Uani ? ?
N(2) 0.0196(8) 0.1895(3) -0.152(1) 0 Uani ? ?
N(3) 0.1815(9) 0.1425(4) -0.055(2) 0 Uani ? ?
N(4) 0.1639(8) 0.1595(3) -0.183(1) 0 Uani ? ?
N(5) 0.0053(9) 0.1107(4) -0.104(1) 0 Uani ? ?
N(6) 0.0260(8) 0.1259(4) -0.232(1) 0 Uani ? ?
N(7) 0.1499(9) 0.1028(3) 0.349(1) 0 Uani ? ?
N(8) 0.1417(8) 0.0680(3) 0.388(2) 0 Uani ? ?
N(9) -0.0265(9) 0.0816(4) 0.219(2) 0 Uani ? ?
N(10) -0.0010(9) 0.0513(3) 0.287(2) 0 Uani ? ?
N(11) 0.1389(9) 0.0699(3) 0.062(1) 0 Uani ? ?
N(12) 0.1308(7) 0.0397(3) 0.144(2) 0 Uani ? ?
N(13) 0.1595(9) 0.1878(4) 0.244(2) 0 Uani ? ?
N(14) 0.120(1) 0.2074(4) 0.344(2) 0 Uani ? ?
C(1) -0.044(1) 0.2114(5) 0.035(2) 0.046(5) Uani ? ?
C(2) -0.062(1) 0.2331(4) -0.082(2) 0.043(5) Uani ? ?
C(3) -0.019(1) 0.2185(4) -0.197(2) 0.035(4) Uani ? ?
C(4) 0.266(1) 0.1448(5) -0.038(2) 0.045(5) Uani ? ?
C(5) 0.301(1) 0.1612(5) -0.157(2) 0.047(5) Uani ? ?
C(6) 0.236(1) 0.1707(5) -0.245(2) 0.042(5) Uani ? ?
C(7) -0.035(1) 0.0804(5) -0.137(2) 0.049(5) Uani ? ?
C(8) -0.042(1) 0.0764(5) -0.282(2) 0.055(6) Uani ? ?
C(9) -0.002(1) 0.1061(5) -0.340(2) 0.035(4) Uani ? ?
C(10) 0.200(1) 0.1192(4) 0.445(2) 0.036(4) Uani ? ?
C(11) 0.224(1) 0.0940(5) 0.548(2) 0.046(5) Uani ? ?
C(12) 0.189(1) 0.0632(5) 0.510(2) 0.043(5) Uani ? ?
C(13) -0.112(1) 0.0824(5) 0.240(2) 0.045(5) Uani ? ?
C(14) -0.140(2) 0.0541(6) 0.319(2) 0.065(7) Uani ? ?
C(15) -0.069(1) 0.0342(5) 0.347(2) 0.054(5) Uani ? ?
C(16) 0.169(1) 0.0580(5) -0.064(2) 0.054(6) Uani ? ?
C(17) 0.182(1) 0.0222(5) -0.066(2) 0.048(5) Uani ? ?
C(18) 0.155(1) 0.0113(5) 0.064(2) 0.042(5) Uani ? ?
C(19) 0.234(1) 0.2047(5) 0.226(2) 0.055(6) Uani ? ?
C(20) 0.239(1) 0.2340(5) 0.316(2) 0.054(6) Uani ? ?
C(21) 0.167(1) 0.2354(5) 0.395(2) 0.048(5) Uani ? ?
B(1) 0.073(1) 0.1628(5) -0.245(2) 0.045(5) Uani ? ?
B(2) 0.092(1) 0.0415(6) 0.296(2) 0.045(5) Uani ? ?

loop_
_atom_type_symbol
_atom_type_oxidation_number
_atom_type_number_in_cell
_atom_type_scat_dispersion_real
_atom_type_scat_dispersion_imag
_atom_type_scat_source
B 0 16 0.001 0.001 'International Tables'
C 0 168 0.003 0.002 'International Tables'
N 0 112 0.006 0.003 'International Tables'
H 0 192 0.000 0.000 'International Tables'
Bi 0 8 -4.108 10.257 'International Tables'
Cl 0 8 0.148 0.159 'International Tables'

loop_
_geom_angle_atom_site_label_1
_geom_angle_atom_site_label_2
_geom_angle_atom_site_label_3
_geom_angle
_geom_angle_site_symmetry_1
_geom_angle_site_symmetry_2
_geom_angle_site_symmetry_3
_geom_angle_publ_flag
Cl(1) Bi(1) N(1) 76.5(3) ? ? ? yes
Cl(1) Bi(1) N(3) 144.3(3) ? ? ? yes
Cl(1) Bi(1) N(5) 117.1(4) ? ? ? yes
Cl(1) Bi(1) N(7) 86.8(3) ? ? ? yes
Cl(1) Bi(1) N(9) 73.4(4) ? ? ? yes
Cl(1) Bi(1) N(11) 142.0(3) ? ? ? yes
Cl(1) Bi(1) N(13) 74.8(3) ? ? ? yes
N(1) Bi(1) N(3) 77.6(5) ? ? ? yes
N(1) Bi(1) N(5) 69.9(4) ? ? ? yes
N(1) Bi(1) N(7) 150.7(4) ? ? ? yes
N(1) Bi(1) N(9) 120.8(5) ? ? ? yes
N(1) Bi(1) N(11) 136.9(5) ? ? ? yes
N(1) Bi(1) N(13) 76.5(4) ? ? ? yes
N(3) Bi(1) N(5) 75.4(5) ? ? ? yes
N(3) Bi(1) N(7) 104.8(5) ? ? ? yes
N(3) Bi(1) N(9) 141.9(5) ? ? ? yes
N(3) Bi(1) N(11) 72.3(4) ? ? ? yes
N(3) Bi(1) N(13) 75.7(5) ? ? ? yes
N(5) Bi(1) N(7) 139.3(4) ? ? ? yes
N(5) Bi(1) N(9) 80.5(5) ? ? ? yes
N(5) Bi(1) N(11) 73.1(5) ? ? ? yes
N(5) Bi(1) N(13) 139.4(4) ? ? ? yes
N(7) Bi(1) N(9) 75.6(4) ? ? ? yes
N(7) Bi(1) N(11) 68.7(4) ? ? ? yes
N(7) Bi(1) N(13) 76.0(4) ? ? ? yes
N(9) Bi(1) N(11) 72.6(5) ? ? ? yes
N(9) Bi(1) N(13) 137.9(5) ? ? ? yes
N(11) Bi(1) N(13) 123.1(4) ? ? ? yes
Bi(1) N(1) N(2) 122.7(10) ? ? ? yes
Bi(1) N(1) C(1) 132(1) ? ? ? yes
N(2) N(1) C(1) 104(1) ? ? ? yes
N(1) N(2) C(3) 111(1) ? ? ? yes
N(1) N(2) B(1) 121(1) ? ? ? yes
C(3) N(2) B(1) 127(1) ? ? ? yes
Bi(1) N(3) N(4) 122.0(10) ? ? ? yes
Bi(1) N(3) C(4) 129(1) ? ? ? yes
N(4) N(3) C(4) 105(1) ? ? ? yes
N(3) N(4) C(6) 109(1) ? ? ? yes
N(3) N(4) B(1) 122(1) ? ? ? yes
C(6) N(4) B(1) 127(1) ? ? ? yes
Bi(1) N(5) N(6) 122.8(9) ? ? ? yes
Bi(1) N(5) C(7) 129(1) ? ? ? yes
N(6) N(5) C(7) 105(1) ? ? ? yes
N(5) N(6) C(9) 110(1) ? ? ? yes
N(5) N(6) B(1) 123(1) ? ? ? yes
C(9) N(6) B(1) 126(1) ? ? ? yes
Bi(1) N(7) N(8) 122(1) ? ? ? yes
Bi(1) N(7) C(10) 128(1) ? ? ? yes
N(8) N(7) C(10) 108(1) ? ? ? yes
N(7) N(8) C(12) 107(1) ? ? ? yes
N(7) N(8) B(2) 121(1) ? ? ? yes
C(12) N(8) B(2) 131(1) ? ? ? yes
Bi(1) N(9) N(10) 125.7(10) ? ? ? yes
Bi(1) N(9) C(13) 128(1) ? ? ? yes
N(10) N(9) C(13) 104(1) ? ? ? yes
N(9) N(10) C(15) 110(1) ? ? ? yes
N(9) N(10) B(2) 120(1) ? ? ? yes
C(15) N(10) B(2) 128(1) ? ? ? yes
Bi(1) N(11) N(12) 123.4(9) ? ? ? yes
Bi(1) N(11) C(16) 130(1) ? ? ? yes
N(12) N(11) C(16) 103(1) ? ? ? yes
N(11) N(12) C(18) 109(1) ? ? ? yes
N(11) N(12) B(2) 120(1) ? ? ? yes
C(18) N(12) B(2) 130(1) ? ? ? yes
Bi(1) N(13) N(14) 116(1) ? ? ? yes
Bi(1) N(13) C(19) 139(1) ? ? ? yes
N(14) N(13) C(19) 103(1) ? ? ? yes
N(13) N(14) C(21) 113(1) ? ? ? yes
N(1) C(1) C(2) 109(1) ? ? ? yes
C(1) C(2) C(3) 105(1) ? ? ? yes
N(2) C(3) C(2) 108(1) ? ? ? yes
N(3) C(4) C(5) 109(1) ? ? ? yes
C(4) C(5) C(6) 106(1) ? ? ? yes
N(4) C(6) C(5) 107(1) ? ? ? yes
N(5) C(7) C(8) 111(1) ? ? ? yes
C(7) C(8) C(9) 104(1) ? ? ? yes
N(6) C(9) C(8) 108(1) ? ? ? yes
N(7) C(10) C(11) 108(1) ? ? ? yes
C(10) C(11) C(12) 106(1) ? ? ? yes
N(8) C(12) C(11) 109(1) ? ? ? yes
N(9) C(13) C(14) 111(1) ? ? ? yes
C(13) C(14) C(15) 105(1) ? ? ? yes
N(10) C(15) C(14) 107(1) ? ? ? yes
N(11) C(16) C(17) 113(1) ? ? ? yes
C(16) C(17) C(18) 103(1) ? ? ? yes
N(12) C(18) C(17) 109(1) ? ? ? yes
N(13) C(19) C(20) 110(1) ? ? ? yes
C(19) C(20) C(21) 107(1) ? ? ? yes
N(14) C(21) C(20) 104(1) ? ? ? yes
N(2) B(1) N(4) 110(1) ? ? ? yes
N(2) B(1) N(6) 105(1) ? ? ? yes
N(4) B(1) N(6) 109(1) ? ? ? yes
N(8) B(2) N(10) 111(1) ? ? ? yes
N(8) B(2) N(12) 109(1) ? ? ? yes
N(10) B(2) N(12) 110(1) ? ? ? yes

loop_
_geom_bond_atom_site_label_1
_geom_bond_atom_site_label_2
_geom_bond_distance
_geom_bond_site_symmetry_1
_geom_bond_site_symmetry_2
_geom_bond_publ_flag
Bi(1) Cl(1) 2.837(4) ? ? yes
Bi(1) N(1) 2.57(1) ? ? yes
Bi(1) N(3) 2.50(1) ? ? yes
Bi(1) N(5) 2.48(1) ? ? yes
Bi(1) N(7) 2.60(1) ? ? yes
Bi(1) N(9) 2.49(1) ? ? yes
Bi(1) N(11) 2.58(1) ? ? yes
Bi(1) N(13) 2.80(1) ? ? yes
N(1) N(2) 1.37(2) ? ? yes
N(1) C(1) 1.36(2) ? ? yes
N(2) C(3) 1.31(2) ? ? yes
N(2) B(1) 1.56(2) ? ? yes
N(3) N(4) 1.37(2) ? ? yes
N(3) C(4) 1.34(2) ? ? yes
N(4) C(6) 1.33(2) ? ? yes
N(4) B(1) 1.54(2) ? ? yes
N(5) N(6) 1.35(2) ? ? yes
N(5) C(7) 1.33(2) ? ? yes
N(6) C(9) 1.32(2) ? ? yes
N(6) B(1) 1.57(2) ? ? yes
N(7) N(8) 1.36(2) ? ? yes
N(7) C(10) 1.33(2) ? ? yes
N(8) C(12) 1.37(2) ? ? yes
N(8) B(2) 1.52(3) ? ? yes
N(9) N(10) 1.36(2) ? ? yes
N(9) C(13) 1.36(2) ? ? yes
N(10) C(15) 1.36(2) ? ? yes
N(10) B(2) 1.51(3) ? ? yes
N(11) N(12) 1.36(2) ? ? yes
N(11) C(16) 1.33(2) ? ? yes
N(12) C(18) 1.34(2) ? ? yes
N(12) B(2) 1.53(2) ? ? yes
N(13) N(14) 1.33(2) ? ? yes
N(13) C(19) 1.34(2) ? ? yes
N(14) C(21) 1.36(2) ? ? yes
C(1) C(2) 1.38(2) ? ? yes
C(2) C(3) 1.37(2) ? ? yes
C(4) C(5) 1.37(2) ? ? yes
C(5) C(6) 1.36(2) ? ? yes
C(7) C(8) 1.36(3) ? ? yes
C(8) C(9) 1.38(2) ? ? yes
C(10) C(11) 1.40(2) ? ? yes
C(11) C(12) 1.33(2) ? ? yes
C(13) C(14) 1.35(3) ? ? yes
C(14) C(15) 1.36(3) ? ? yes
C(16) C(17) 1.35(3) ? ? yes
C(17) C(18) 1.34(2) ? ? yes
C(19) C(20) 1.38(3) ? ? yes
C(20) C(21) 1.35(3) ? ? yes
